data_4121484
loop_
_publ_author_name
'Sevov, Christo S.'
'Zhou, Jianrong Steve'
'Hartwig, John F.'

_publ_section_title
;
 Iridium-Catalyzed, Intermolecular Hydroamination of Unactivated Alkenes
 with Indoles.
;
_journal_issue 8
_journal_name_full 'Journal of the American Chemical Society'
_journal_page_first 3200
_journal_paper_doi 10.1021/ja412116d
_journal_volume 136
_journal_year 2014
_chemical_absolute_configuration ad
_chemical_formula_sum 'C96 H81 Cl2 Ir2 N O11 P4'
_chemical_formula_weight 2003.79
_chemical_name_common CS-14145
_chemical_name_systematic
; 
 hartwig33 
;
_space_group.centring_type P

_space_group_crystal_system orthorhombic
_space_group_IT_number 19
_space_group_name_Hall 'P 2ac 2ab'
_space_group_name_H-M_alt 'P 21 21 21'
_symmetry_space_group_name_Hall 'P 2ac 2ab'
_symmetry_space_group_name_H-M 'P 21 21 21'
_atom_sites_solution_hydrogens mixed
_atom_sites_solution_primary iterative
_atom_sites_solution_secondary difmap
_audit_creation_method SHELXL-2013
_cell_angle_alpha 90
_cell_angle_beta 90
_cell_angle_gamma 90
_cell_formula_units_Z 4
_cell_length_a 18.4583(15)
_cell_length_b 18.8093(15)
_cell_length_c 26.944(2)
_cell_measurement_reflns_used 9599
_cell_measurement_temperature 100(2)
_cell_measurement_theta_max 25.47
_cell_measurement_theta_min 2.29
_cell_volume 9354.6(13)
_computing_cell_refinement 'Bruker SAINT'
_computing_data_collection 'Bruker APEX2'
_computing_data_reduction 'Bruker SAINT'
_computing_molecular_graphics ORTEP-32
_computing_publication_material WinGX
_computing_structure_refinement SHELXL-2013
_computing_structure_solution SHELXT
_diffrn_ambient_temperature 100(2)
_diffrn_detector_area_resol_mean 8.366
_diffrn_measured_fraction_theta_full 0.999
_diffrn_measured_fraction_theta_max 0.992
_diffrn_measurement_device_type 'Bruker APEX-II CCD'
_diffrn_measurement_method 'phi and omega scans'
_diffrn_radiation_type MoK\a
_diffrn_radiation_wavelength 0.71073
_diffrn_reflns_av_R_equivalents 0.0637
_diffrn_reflns_av_unetI/netI 0.0699
_diffrn_reflns_Laue_measured_fraction_full 0.999
_diffrn_reflns_Laue_measured_fraction_max 0.992
_diffrn_reflns_limit_h_max 21
_diffrn_reflns_limit_h_min -22
_diffrn_reflns_limit_k_max 22
_diffrn_reflns_limit_k_min -22
_diffrn_reflns_limit_l_max 31
_diffrn_reflns_limit_l_min -32
_diffrn_reflns_number 69388
_diffrn_reflns_point_group_measured_fraction_full 0.996
_diffrn_reflns_point_group_measured_fraction_max 0.986
_diffrn_reflns_theta_full 25.000
_diffrn_reflns_theta_max 25.518
_diffrn_reflns_theta_min 1.320
_diffrn_source 'microfocus sealed tube'
_exptl_absorpt_coefficient_mu 3.024
_exptl_absorpt_correction_T_max 0.745
_exptl_absorpt_correction_T_min 0.608
_exptl_absorpt_correction_type multi-scan
_exptl_absorpt_process_details SADABS
_exptl_crystal_colour orange
_exptl_crystal_density_diffrn 1.423
_exptl_crystal_description prism
_exptl_crystal_F_000 4000
_exptl_crystal_size_max 0.120
_exptl_crystal_size_mid 0.100
_exptl_crystal_size_min 0.100
_refine_diff_density_max 2.101
_refine_diff_density_min -1.156
_refine_diff_density_rms 0.116
_refine_ls_abs_structure_details
; 
 Flack x determined using 5953 quotients [(I+)-(I-)]/[(I+)+(I-)] 
 (Parsons and Flack (2004), Acta Cryst. A60, s61). 
;
_refine_ls_abs_structure_Flack -0.012(3)
_refine_ls_extinction_method none
_refine_ls_goodness_of_fit_ref 1.064
_refine_ls_hydrogen_treatment constr
_refine_ls_matrix_type full
_refine_ls_number_parameters 1048
_refine_ls_number_reflns 17211
_refine_ls_number_restraints 0
_refine_ls_restrained_S_all 1.064
_refine_ls_R_factor_all 0.0485
_refine_ls_R_factor_gt 0.0391
_refine_ls_shift/su_max 0.001
_refine_ls_shift/su_mean 0.000
_refine_ls_structure_factor_coef Fsqd
_refine_ls_weighting_details 'w=1/[\s^2^(Fo^2^)+(0.0322P)^2^] where P=(Fo^2^+2Fc^2^)/3'
_refine_ls_weighting_scheme calc
_refine_ls_wR_factor_gt 0.0770
_refine_ls_wR_factor_ref 0.0803
_reflns_Friedel_coverage 0.829
_reflns_Friedel_fraction_full 0.992
_reflns_Friedel_fraction_max 0.979
_reflns_number_gt 14929
_reflns_number_total 17211
_reflns_threshold_expression 'I > 2\s(I)'
_cod_data_source_file ja412116d_si_002.cif
_cod_data_source_block hartwig33
_cod_depositor_comments
;
The following automatic conversions were performed:

'_space_group.centring_type' value 'primitive' was replaced with the
value 'P' as specified in the replacement file
'/home/antanas/src/cod-tools/trunk/data/replacement-values/replacement_values.lst'.

Automatic conversion script
Id: cif_fix_values 5642 2017-10-24 12:04:52Z antanas 
;
_cod_original_cell_volume 9354.7(13)
_cod_database_code 4121484
_shelx_space_group_comment
; 
The symmetry employed for this shelxl refinement is uniquely defined 
by the following loop, which should always be used as a source of 
symmetry information in preference to the above space-group names. 
They are only intended as comments. 
;
_shelx_estimated_absorpt_t_min 0.713
_shelx_estimated_absorpt_t_max 0.752
_shelxl_version_number 2013-3

loop_
_space_group_symop_operation_xyz
'x, y, z'
'-x+1/2, -y, z+1/2'
'-x, y+1/2, -z+1/2'
'x+1/2, -y+1/2, -z'

loop_
_atom_site_label
_atom_site_type_symbol
_atom_site_fract_x
_atom_site_fract_y
_atom_site_fract_z
_atom_site_U_iso_or_equiv
_atom_site_adp_type
_atom_site_occupancy
_atom_site_site_symmetry_order
_atom_site_calc_flag
_atom_site_refinement_flags_posn
_atom_site_refinement_flags_adp
C1 C 0.8245(5) 0.3491(5) 0.6757(3) 0.023(2) Uani 1 1 d . .
C2 C 0.7808(5) 0.3586(5) 0.7163(3) 0.026(2) Uani 1 1 d . .
H2 H 0.7716 0.4029 0.7321 0.032 Uiso 1 1 calc R U
C3 C 0.7519(5) 0.2935(5) 0.7308(3) 0.025(2) Uani 1 1 d . .
C4 C 0.7060(5) 0.2709(5) 0.7681(3) 0.033(2) Uani 1 1 d . .
H4 H 0.6861 0.3043 0.7907 0.040 Uiso 1 1 calc R U
C5 C 0.6885(5) 0.1970(6) 0.7725(4) 0.039(3) Uani 1 1 d . .
C6 C 0.7191(5) 0.1480(5) 0.7382(3) 0.032(2) Uani 1 1 d . .
H6 H 0.7067 0.0991 0.7406 0.039 Uiso 1 1 calc R U
C7 C 0.7659(5) 0.1695(5) 0.7018(3) 0.029(2) Uani 1 1 d . .
H7 H 0.7865 0.1357 0.6797 0.035 Uiso 1 1 calc R U
C8 C 0.7831(5) 0.2408(5) 0.6976(3) 0.023(2) Uani 1 1 d . .
C9 C 0.6427(7) 0.1755(6) 0.8125(4) 0.056(3) Uani 1 1 d . .
C10 C 0.5794(9) 0.0794(7) 0.8502(5) 0.102(6) Uani 1 1 d . .
H10A H 0.6033 0.0866 0.8822 0.152 Uiso 1 1 calc R U
H10B H 0.5686 0.0288 0.8457 0.152 Uiso 1 1 calc R U
H10C H 0.5342 0.1067 0.8493 0.152 Uiso 1 1 calc R U
C11 C 0.6891(4) 0.4284(4) 0.6289(3) 0.0236(19) Uani 1 1 d . .
C12 C 0.6349(5) 0.4500(5) 0.6617(3) 0.033(2) Uani 1 1 d . .
H12 H 0.6355 0.4966 0.6754 0.039 Uiso 1 1 calc R U
C13 C 0.5805(5) 0.4029(5) 0.6742(3) 0.034(2) Uani 1 1 d . .
H13 H 0.5436 0.4182 0.6963 0.041 Uiso 1 1 calc R U
C14 C 0.5777(5) 0.3352(5) 0.6558(3) 0.036(3) Uani 1 1 d . .
H14 H 0.5405 0.3034 0.6657 0.043 Uiso 1 1 calc R U
C15 C 0.6299(5) 0.3144(5) 0.6229(3) 0.034(2) Uani 1 1 d . .
H15 H 0.6273 0.2682 0.6086 0.041 Uiso 1 1 calc R U
C16 C 0.6865(5) 0.3591(5) 0.6097(3) 0.027(2) Uani 1 1 d . .
H16 H 0.7233 0.3429 0.5878 0.032 Uiso 1 1 calc R U
C17 C 0.7561(5) 0.5570(4) 0.6618(3) 0.022(2) Uani 1 1 d . .
C18 C 0.7012(5) 0.6044(5) 0.6496(3) 0.029(2) Uani 1 1 d . .
H18 H 0.6751 0.5989 0.6195 0.035 Uiso 1 1 calc R U
C19 C 0.6846(6) 0.6599(5) 0.6818(4) 0.039(3) Uani 1 1 d . .
H19 H 0.6468 0.6922 0.6738 0.046 Uiso 1 1 calc R U
C20 C 0.7236(6) 0.6681(5) 0.7258(4) 0.038(3) Uani 1 1 d . .
H20 H 0.7134 0.7069 0.7473 0.045 Uiso 1 1 calc R U
C21 C 0.7759(5) 0.6207(5) 0.7378(3) 0.033(2) Uani 1 1 d . .
H21 H 0.8012 0.6257 0.7682 0.040 Uiso 1 1 calc R U
C22 C 0.7930(5) 0.5649(5) 0.7063(3) 0.029(2) Uani 1 1 d . .
H22 H 0.8299 0.5321 0.7152 0.035 Uiso 1 1 calc R U
C23 C 0.7678(5) 0.5210(4) 0.5581(3) 0.022(2) Uani 1 1 d . .
C24 C 0.7349(5) 0.4847(5) 0.5203(3) 0.029(2) Uani 1 1 d . .
H24 H 0.7097 0.4420 0.5280 0.034 Uiso 1 1 calc R U
C25 C 0.7366(5) 0.5078(5) 0.4703(3) 0.035(2) Uani 1 1 d . .
H25 H 0.7155 0.4812 0.4440 0.042 Uiso 1 1 calc R U
C26 C 0.7708(5) 0.5708(5) 0.4627(3) 0.035(2) Uani 1 1 d . .
C27 C 0.8230(6) 0.6683(6) 0.4291(4) 0.046(3) Uani 1 1 d . .
H27A H 0.8701 0.6667 0.4115 0.055 Uiso 1 1 calc R U
H27B H 0.7967 0.7115 0.4183 0.055 Uiso 1 1 calc R U
C28 C 0.8029(5) 0.6081(5) 0.4999(3) 0.030(2) Uani 1 1 d . .
C29 C 0.8062(5) 0.5844(5) 0.5482(3) 0.023(2) Uani 1 1 d . .
C30 C 0.8512(5) 0.6243(4) 0.5846(3) 0.026(2) Uani 1 1 d . .
C31 C 0.8329(5) 0.6923(5) 0.6000(3) 0.025(2) Uani 1 1 d . .
C32 C 0.7748(5) 0.7941(5) 0.6142(5) 0.048(3) Uani 1 1 d . .
H32A H 0.7313 0.7961 0.6356 0.058 Uiso 1 1 calc R U
H32B H 0.7748 0.8364 0.5923 0.058 Uiso 1 1 calc R U
C33 C 0.8720(5) 0.7278(4) 0.6354(3) 0.025(2) Uani 1 1 d . .
C34 C 0.9332(5) 0.7017(5) 0.6552(3) 0.027(2) Uani 1 1 d . .
H34 H 0.9602 0.7282 0.6789 0.032 Uiso 1 1 calc R U
C35 C 0.9563(5) 0.6337(4) 0.6400(3) 0.023(2) Uani 1 1 d . .
H35 H 0.9996 0.6143 0.6533 0.028 Uiso 1 1 calc R U
C36 C 0.9170(4) 0.5953(4) 0.6061(3) 0.023(2) Uani 1 1 d . .
C37 C 0.9526(5) 0.5161(4) 0.5197(3) 0.024(2) Uani 1 1 d . .
C38 C 0.9845(5) 0.5764(5) 0.4984(3) 0.030(2) Uani 1 1 d . .
H38 H 1.0014 0.6135 0.5193 0.036 Uiso 1 1 calc R U
C39 C 0.9917(5) 0.5830(5) 0.4488(3) 0.035(2) Uani 1 1 d . .
H39 H 1.0131 0.6247 0.4352 0.043 Uiso 1 1 calc R U
C40 C 0.9679(6) 0.5294(5) 0.4175(4) 0.039(3) Uani 1 1 d . .
H40 H 0.9750 0.5331 0.3827 0.047 Uiso 1 1 calc R U
C41 C 0.9343(5) 0.4712(5) 0.4372(3) 0.029(2) Uani 1 1 d . .
H41 H 0.9164 0.4352 0.4157 0.035 Uiso 1 1 calc R U
C42 C 0.9261(5) 0.4643(5) 0.4876(3) 0.025(2) Uani 1 1 d . .
H42 H 0.9021 0.4238 0.5007 0.030 Uiso 1 1 calc R U
C43 C 1.0423(5) 0.5006(4) 0.6062(3) 0.023(2) Uani 1 1 d . .
C44 C 1.0990(5) 0.5058(5) 0.5741(3) 0.032(2) Uani 1 1 d . .
H44 H 1.0899 0.5131 0.5398 0.039 Uiso 1 1 calc R U
C45 C 1.1696(5) 0.5005(5) 0.5909(4) 0.037(3) Uani 1 1 d . .
H45 H 1.2088 0.5042 0.5682 0.045 Uiso 1 1 calc R U
C46 C 1.1831(5) 0.4900(5) 0.6408(4) 0.036(3) Uani 1 1 d . .
H46 H 1.2315 0.4870 0.6527 0.043 Uiso 1 1 calc R U
C47 C 1.1258(5) 0.4838(4) 0.6732(3) 0.025(2) Uani 1 1 d . .
H47 H 1.1348 0.4757 0.7075 0.030 Uiso 1 1 calc R U
C48 C 1.0560(5) 0.4892(4) 0.6567(3) 0.022(2) Uani 1 1 d . .
H48 H 1.0169 0.4852 0.6795 0.026 Uiso 1 1 calc R U
C49 C 0.9323(4) 0.2037(4) 0.7401(3) 0.020(2) Uani 1 1 d . .
C50 C 0.9338(5) 0.2760(4) 0.7545(3) 0.022(2) Uani 1 1 d . .
H50 H 0.9527 0.3105 0.7323 0.026 Uiso 1 1 calc R U
C51 C 0.9084(5) 0.2966(4) 0.7995(3) 0.025(2) Uani 1 1 d . .
H51 H 0.9125 0.3450 0.8093 0.029 Uiso 1 1 calc R U
C52 C 0.8764(5) 0.2475(4) 0.8316(3) 0.028(2) Uani 1 1 d . .
H52 H 0.8580 0.2623 0.8629 0.033 Uiso 1 1 calc R U
C53 C 0.8717(5) 0.1770(5) 0.8173(3) 0.026(2) Uani 1 1 d . .
H53 H 0.8487 0.1433 0.8384 0.031 Uiso 1 1 calc R U
C54 C 0.9002(5) 0.1556(4) 0.7725(3) 0.024(2) Uani 1 1 d . .
H54 H 0.8979 0.1068 0.7636 0.029 Uiso 1 1 calc R U
C55 C 0.9615(5) 0.0797(5) 0.6840(3) 0.023(2) Uani 1 1 d . .
C56 C 0.9109(5) 0.0409(4) 0.6579(3) 0.025(2) Uani 1 1 d . .
H56 H 0.8789 0.0637 0.6353 0.030 Uiso 1 1 calc R U
C57 C 0.9076(6) -0.0334(5) 0.6653(3) 0.034(2) Uani 1 1 d . .
H57 H 0.8729 -0.0607 0.6475 0.041 Uiso 1 1 calc R U
C58 C 0.9535(5) -0.0666(5) 0.6977(3) 0.032(2) Uani 1 1 d . .
H58 H 0.9498 -0.1164 0.7028 0.039 Uiso 1 1 calc R U
C59 C 1.0057(5) -0.0276(4) 0.7232(3) 0.028(2) Uani 1 1 d . .
H59 H 1.0389 -0.0506 0.7448 0.034 Uiso 1 1 calc R U
C60 C 1.0082(5) 0.0455(4) 0.7166(3) 0.023(2) Uani 1 1 d . .
H60 H 1.0425 0.0727 0.7348 0.028 Uiso 1 1 calc R U
C61 C 1.0603(5) 0.1989(4) 0.6759(3) 0.022(2) Uani 1 1 d . .
C62 C 1.0917(5) 0.2510(4) 0.7056(3) 0.024(2) Uani 1 1 d . .
H62 H 1.0631 0.2725 0.7308 0.028 Uiso 1 1 calc R U
C63 C 1.1637(5) 0.2730(5) 0.7000(3) 0.026(2) Uani 1 1 d . .
H63 H 1.1840 0.3086 0.7208 0.031 Uiso 1 1 calc R U
C64 C 1.2027(5) 0.2419(4) 0.6643(3) 0.025(2) Uani 1 1 d . .
C65 C 1.2907(5) 0.2005(5) 0.6143(4) 0.039(2) Uani 1 1 d . .
H65A H 1.3283 0.1674 0.6267 0.046 Uiso 1 1 calc R U
H65B H 1.3093 0.2242 0.5841 0.046 Uiso 1 1 calc R U
C66 C 1.1741(5) 0.1885(4) 0.6345(3) 0.025(2) Uani 1 1 d . .
C67 C 1.1030(5) 0.1659(4) 0.6379(3) 0.021(2) Uani 1 1 d . .
C68 C 1.0776(4) 0.1046(4) 0.6089(3) 0.0187(19) Uani 1 1 d . .
C69 C 1.1079(4) 0.0394(4) 0.6205(3) 0.0195(19) Uani 1 1 d . .
C70 C 1.1701(5) -0.0489(4) 0.6563(3) 0.027(2) Uani 1 1 d . .
H70A H 1.2212 -0.0611 0.6492 0.033 Uiso 1 1 calc R U
H70B H 1.1575 -0.0676 0.6895 0.033 Uiso 1 1 calc R U
C71 C 1.0858(5) -0.0240(4) 0.5987(3) 0.025(2) Uani 1 1 d . .
C72 C 1.0350(5) -0.0259(5) 0.5627(3) 0.031(2) Uani 1 1 d . .
H72 H 1.0204 -0.0692 0.5476 0.037 Uiso 1 1 calc R U
C73 C 1.0053(5) 0.0386(5) 0.5490(3) 0.026(2) Uani 1 1 d . .
H73 H 0.9697 0.0392 0.5236 0.032 Uiso 1 1 calc R U
C74 C 1.0258(5) 0.1040(4) 0.5713(3) 0.024(2) Uani 1 1 d . .
C75 C 0.9264(5) 0.1634(5) 0.4990(3) 0.023(2) Uani 1 1 d . .
C76 C 0.9621(6) 0.1494(6) 0.4552(4) 0.042(3) Uani 1 1 d . .
H76 H 1.0130 0.1567 0.4535 0.050 Uiso 1 1 calc R U
C77 C 0.9264(6) 0.1256(6) 0.4143(4) 0.044(3) Uani 1 1 d . .
H77 H 0.9524 0.1148 0.3849 0.053 Uiso 1 1 calc R U
C78 C 0.8510(6) 0.1171(5) 0.4158(4) 0.038(3) Uani 1 1 d . .
H78 H 0.8251 0.1004 0.3877 0.045 Uiso 1 1 calc R U
C79 C 0.8165(6) 0.1329(5) 0.4580(4) 0.040(3) Uani 1 1 d . .
H79 H 0.7652 0.1294 0.4590 0.048 Uiso 1 1 calc R U
C80 C 0.8535(5) 0.1546(5) 0.5007(3) 0.033(2) Uani 1 1 d . .
H80 H 0.8277 0.1631 0.5306 0.040 Uiso 1 1 calc R U
C81 C 1.0503(5) 0.2422(5) 0.5283(3) 0.023(2) Uani 1 1 d . .
C82 C 1.0356(5) 0.3114(5) 0.5147(3) 0.029(2) Uani 1 1 d . .
H82 H 0.9895 0.3311 0.5224 0.034 Uiso 1 1 calc R U
C83 C 1.0853(5) 0.3523(5) 0.4907(3) 0.031(2) Uani 1 1 d . .
H83 H 1.0737 0.3998 0.4816 0.037 Uiso 1 1 calc R U
C84 C 1.1531(5) 0.3243(5) 0.4793(3) 0.027(2) Uani 1 1 d . .
H84 H 1.1877 0.3520 0.4617 0.033 Uiso 1 1 calc R U
C85 C 1.1692(5) 0.2568(5) 0.4936(3) 0.026(2) Uani 1 1 d . .
H85 H 1.2162 0.2385 0.4869 0.031 Uiso 1 1 calc R U
C86 C 1.1200(5) 0.2144(4) 0.5175(3) 0.028(2) Uani 1 1 d . .
H86 H 1.1323 0.1672 0.5267 0.034 Uiso 1 1 calc R U
C87 C 0.9799(7) 0.7750(6) 0.5091(5) 0.058(3) Uani 1 1 d . .
H87 H 0.9335 0.7622 0.5214 0.070 Uiso 1 1 calc R U
C88 C 0.9864(7) 0.7898(7) 0.4591(5) 0.066(4) Uani 1 1 d . .
H88 H 0.9459 0.7867 0.4375 0.079 Uiso 1 1 calc R U
C89 C 1.0540(8) 0.8093(8) 0.4414(5) 0.084(5) Uani 1 1 d . .
H89 H 1.0603 0.8207 0.4073 0.101 Uiso 1 1 calc R U
C90 C 1.1131(7) 0.8122(7) 0.4740(4) 0.066(4) Uani 1 1 d . .
H90 H 1.1603 0.8236 0.4625 0.080 Uiso 1 1 calc R U
C91 C 1.1004(7) 0.7979(6) 0.5232(4) 0.052(3) Uani 1 1 d . .
H91 H 1.1393 0.8023 0.5461 0.062 Uiso 1 1 calc R U
C92 C 1.0343(6) 0.7776(5) 0.5406(4) 0.043(3) Uani 1 1 d . .
H92 H 1.0276 0.7657 0.5746 0.051 Uiso 1 1 calc R U
C93 C 0.8505(7) 0.4992(8) 0.3008(4) 0.076(4) Uani 1 1 d . .
H93A H 0.8166 0.4639 0.3140 0.114 Uiso 1 1 calc R U
H93B H 0.8274 0.5255 0.2738 0.114 Uiso 1 1 calc R U
H93C H 0.8643 0.5323 0.3273 0.114 Uiso 1 1 calc R U
C94 C 0.9159(8) 0.4628(9) 0.2819(4) 0.084(5) Uani 1 1 d . .
H94A H 0.9020 0.4305 0.2545 0.101 Uiso 1 1 calc R U
H94B H 0.9500 0.4986 0.2685 0.101 Uiso 1 1 calc R U
C95 C 1.0151(7) 0.3935(7) 0.3045(4) 0.069(4) Uani 1 1 d . .
H95A H 1.0467 0.4306 0.2900 0.083 Uiso 1 1 calc R U
H95B H 1.0057 0.3575 0.2785 0.083 Uiso 1 1 calc R U
C96 C 1.0532(9) 0.3592(9) 0.3465(6) 0.113(6) Uani 1 1 d . .
H96A H 1.0806 0.3952 0.3650 0.170 Uiso 1 1 calc R U
H96B H 1.0866 0.3231 0.3338 0.170 Uiso 1 1 calc R U
H96C H 1.0177 0.3368 0.3686 0.170 Uiso 1 1 calc R U
N1 N 0.8294(4) 0.2760(3) 0.6659(2) 0.0219(16) Uani 1 1 d . .
O1 O 0.6188(5) 0.2127(4) 0.8453(3) 0.074(3) Uani 1 1 d . .
O2 O 0.6269(5) 0.1034(4) 0.8104(3) 0.070(3) Uani 1 1 d . .
O3 O 0.7814(4) 0.6062(4) 0.4176(2) 0.053(2) Uani 1 1 d . .
O4 O 0.8343(4) 0.6698(3) 0.4812(2) 0.0373(17) Uani 1 1 d . .
O5 O 0.7739(3) 0.7306(3) 0.5850(2) 0.0372(16) Uani 1 1 d . .
O6 O 0.8398(4) 0.7932(3) 0.6445(3) 0.0430(19) Uani 1 1 d . .
O7 O 1.2744(3) 0.2522(3) 0.6514(2) 0.0351(16) Uani 1 1 d . .
O8 O 1.2258(3) 0.1623(3) 0.6030(2) 0.0270(15) Uani 1 1 d . .
O9 O 1.1605(3) 0.0277(3) 0.6551(2) 0.0276(15) Uani 1 1 d . .
O10 O 1.1243(3) -0.0794(3) 0.6199(2) 0.0273(13) Uani 1 1 d . .
O11 O 0.9499(5) 0.4241(4) 0.3189(2) 0.063(2) Uani 1 1 d . .
P1 P 0.77272(12) 0.48090(11) 0.61995(9) 0.0229(5) Uani 1 1 d . .
P2 P 0.94516(13) 0.50597(12) 0.58644(8) 0.0209(5) Uani 1 1 d . .
P3 P 0.96401(13) 0.17740(11) 0.67880(8) 0.0198(5) Uani 1 1 d . .
P4 P 0.97833(13) 0.18796(11) 0.55548(8) 0.0203(5) Uani 1 1 d . .
Cl1 Cl 0.85189(12) 0.32193(11) 0.55951(8) 0.0251(5) Uani 1 1 d . .
Cl2 Cl 0.98131(11) 0.34251(10) 0.63561(8) 0.0224(5) Uani 1 1 d . .
Ir1 Ir 0.87542(2) 0.41865(2) 0.62776(2) 0.01875(9) Uani 1 1 d . .
H1A H 0.8915 0.4595 0.6697 0.023 Uiso 1 1 d R U
Ir2 Ir 0.90692(2) 0.23484(2) 0.61722(2) 0.02044(9) Uani 1 1 d . .
H2A H 0.8545 0.1853 0.6024 0.025 Uiso 1 1 d R U

loop_
_atom_site_aniso_label
_atom_site_aniso_U_11
_atom_site_aniso_U_22
_atom_site_aniso_U_33
_atom_site_aniso_U_23
_atom_site_aniso_U_13
_atom_site_aniso_U_12
C1 0.014(5) 0.031(5) 0.023(5) 0.010(4) 0.006(4) 0.007(4)
C2 0.033(6) 0.021(5) 0.025(5) -0.002(4) 0.005(4) 0.008(4)
C3 0.023(6) 0.030(5) 0.021(5) 0.005(4) 0.000(4) 0.003(4)
C4 0.028(6) 0.036(6) 0.037(6) -0.008(5) 0.008(4) 0.002(5)
C5 0.032(6) 0.042(7) 0.043(6) -0.006(5) 0.012(5) -0.010(5)
C6 0.031(6) 0.025(5) 0.040(6) -0.001(4) 0.003(5) -0.003(5)
C7 0.029(6) 0.021(5) 0.037(6) -0.003(4) 0.003(5) 0.003(4)
C8 0.020(5) 0.030(5) 0.019(5) 0.000(4) 0.006(4) 0.009(4)
C9 0.074(10) 0.044(7) 0.050(7) -0.006(6) 0.018(7) -0.017(7)
C10 0.156(15) 0.085(10) 0.064(9) -0.004(8) 0.053(9) -0.064(12)
C11 0.019(5) 0.027(5) 0.025(5) 0.003(4) -0.009(4) 0.001(4)
C12 0.029(6) 0.032(5) 0.037(6) -0.005(4) 0.007(5) -0.006(5)
C13 0.027(6) 0.050(7) 0.026(5) -0.010(5) 0.011(4) -0.007(5)
C14 0.030(7) 0.050(7) 0.029(6) 0.000(5) 0.016(5) -0.012(5)
C15 0.041(6) 0.030(5) 0.032(5) -0.001(4) -0.001(6) -0.007(5)
C16 0.025(5) 0.034(5) 0.022(5) -0.004(4) 0.005(4) -0.003(4)
C17 0.020(5) 0.023(5) 0.024(5) -0.003(4) 0.004(4) -0.007(4)
C18 0.029(6) 0.027(5) 0.030(5) -0.004(4) -0.009(4) 0.001(5)
C19 0.043(7) 0.031(6) 0.042(6) -0.009(5) 0.001(5) 0.011(5)
C20 0.049(7) 0.034(6) 0.031(6) -0.018(5) 0.001(5) 0.012(5)
C21 0.036(6) 0.035(6) 0.028(6) -0.010(4) -0.001(5) 0.011(5)
C22 0.032(6) 0.028(6) 0.027(5) -0.009(4) 0.000(4) -0.001(5)
C23 0.019(5) 0.023(5) 0.024(5) 0.003(4) -0.009(4) 0.004(4)
C24 0.022(6) 0.029(5) 0.035(6) 0.006(4) 0.001(4) -0.004(4)
C25 0.042(7) 0.041(6) 0.022(5) -0.004(4) -0.010(4) -0.017(5)
C26 0.035(6) 0.046(6) 0.022(5) 0.010(5) -0.003(4) -0.005(5)
C27 0.056(8) 0.043(7) 0.039(7) 0.022(5) -0.019(6) -0.014(6)
C28 0.026(6) 0.028(5) 0.036(6) 0.010(4) -0.014(5) 0.000(5)
C29 0.025(5) 0.024(5) 0.021(5) -0.001(4) -0.006(4) 0.008(5)
C30 0.028(6) 0.020(5) 0.029(5) 0.001(4) -0.005(4) 0.003(4)
C31 0.022(6) 0.021(5) 0.033(5) 0.005(4) -0.002(4) 0.003(4)
C32 0.029(6) 0.023(5) 0.092(9) -0.006(6) -0.004(6) 0.007(5)
C33 0.021(5) 0.016(4) 0.038(5) -0.002(4) -0.003(4) 0.004(4)
C34 0.027(6) 0.022(5) 0.032(5) -0.004(4) 0.001(4) -0.006(4)
C35 0.018(5) 0.020(5) 0.031(5) -0.008(4) -0.008(4) -0.008(4)
C36 0.013(5) 0.019(5) 0.038(5) 0.009(4) -0.012(4) -0.002(4)
C37 0.023(5) 0.014(5) 0.033(5) 0.002(4) -0.001(4) 0.002(4)
C38 0.039(6) 0.029(5) 0.022(5) -0.001(4) 0.002(4) -0.005(5)
C39 0.043(7) 0.026(5) 0.038(6) 0.001(5) -0.002(5) 0.000(5)
C40 0.052(7) 0.044(6) 0.022(5) -0.001(5) 0.007(5) 0.001(6)
C41 0.032(6) 0.035(6) 0.022(5) -0.003(4) -0.007(4) 0.003(5)
C42 0.022(6) 0.019(5) 0.033(5) -0.001(4) -0.002(4) 0.004(4)
C43 0.019(5) 0.016(4) 0.034(6) -0.003(4) -0.005(4) 0.000(4)
C44 0.036(6) 0.033(6) 0.029(5) -0.009(4) 0.005(5) -0.003(5)
C45 0.021(6) 0.044(7) 0.047(7) -0.009(5) 0.001(5) 0.004(5)
C46 0.025(6) 0.032(6) 0.050(7) -0.006(5) -0.005(5) 0.010(5)
C47 0.039(6) 0.016(5) 0.021(5) -0.001(4) -0.006(5) -0.001(5)
C48 0.018(5) 0.023(5) 0.025(5) -0.001(4) -0.002(4) -0.003(4)
C49 0.020(5) 0.019(4) 0.022(5) 0.000(4) 0.003(4) -0.003(4)
C50 0.033(6) 0.012(4) 0.020(5) 0.000(3) 0.001(4) 0.000(4)
C51 0.031(6) 0.019(4) 0.024(5) -0.003(4) 0.007(4) 0.005(4)
C52 0.037(6) 0.030(5) 0.016(4) 0.005(4) 0.004(4) 0.003(5)
C53 0.034(6) 0.026(5) 0.018(5) 0.001(4) 0.008(4) 0.006(5)
C54 0.023(6) 0.018(5) 0.032(5) -0.004(4) -0.001(4) 0.010(4)
C55 0.026(5) 0.014(4) 0.030(5) -0.001(4) 0.012(4) -0.010(4)
C56 0.026(5) 0.017(4) 0.031(5) 0.002(4) 0.012(4) -0.006(4)
C57 0.047(7) 0.019(5) 0.037(6) -0.003(4) -0.010(5) -0.006(5)
C58 0.042(6) 0.013(5) 0.042(6) 0.004(4) 0.012(5) -0.012(5)
C59 0.043(6) 0.018(5) 0.025(5) 0.009(4) 0.012(5) 0.003(5)
C60 0.032(6) 0.015(5) 0.022(5) -0.004(4) 0.008(4) 0.003(4)
C61 0.024(5) 0.016(5) 0.026(5) 0.005(4) 0.004(4) 0.002(4)
C62 0.030(5) 0.019(5) 0.022(4) 0.002(3) 0.003(4) 0.002(4)
C63 0.034(6) 0.025(5) 0.019(5) -0.013(4) 0.004(4) -0.010(5)
C64 0.028(6) 0.014(5) 0.033(5) 0.010(4) 0.000(4) 0.001(4)
C65 0.029(6) 0.039(6) 0.048(7) -0.007(5) 0.008(5) -0.008(5)
C66 0.029(6) 0.017(5) 0.030(5) 0.006(4) 0.003(4) 0.002(4)
C67 0.030(6) 0.013(4) 0.022(5) 0.005(3) 0.005(4) 0.001(4)
C68 0.015(5) 0.017(4) 0.024(5) -0.002(3) 0.003(4) -0.002(4)
C69 0.024(5) 0.015(4) 0.020(4) -0.003(4) 0.010(4) -0.003(4)
C70 0.031(6) 0.013(4) 0.038(6) 0.006(4) 0.003(5) -0.001(4)
C71 0.027(6) 0.017(4) 0.031(5) -0.003(4) 0.010(4) 0.010(4)
C72 0.046(7) 0.009(4) 0.037(6) -0.005(4) 0.003(5) -0.005(5)
C73 0.026(6) 0.029(5) 0.024(5) -0.002(4) 0.001(4) -0.004(5)
C74 0.030(6) 0.007(4) 0.034(5) -0.003(4) 0.006(4) -0.002(4)
C75 0.022(6) 0.024(5) 0.022(5) -0.004(4) 0.000(4) -0.008(4)
C76 0.038(7) 0.053(7) 0.034(6) -0.012(5) 0.007(5) -0.018(6)
C77 0.052(8) 0.055(7) 0.025(6) -0.016(5) 0.012(5) -0.020(6)
C78 0.048(7) 0.036(6) 0.028(6) -0.011(4) -0.014(5) 0.000(5)
C79 0.029(6) 0.052(7) 0.038(6) -0.013(5) -0.005(5) -0.001(5)
C80 0.030(6) 0.038(6) 0.031(6) -0.004(4) -0.001(4) 0.009(5)
C81 0.021(5) 0.027(5) 0.020(5) -0.004(4) 0.000(4) 0.003(4)
C82 0.032(6) 0.027(5) 0.027(5) -0.003(4) 0.006(4) 0.003(5)
C83 0.039(7) 0.016(5) 0.037(6) 0.001(4) -0.001(5) -0.009(5)
C84 0.032(6) 0.024(5) 0.027(5) 0.007(4) -0.002(4) -0.011(5)
C85 0.021(6) 0.030(6) 0.026(5) -0.013(4) 0.007(4) -0.007(4)
C86 0.045(6) 0.016(5) 0.024(5) 0.001(4) 0.001(5) 0.001(5)
C87 0.056(9) 0.050(8) 0.069(9) 0.003(7) 0.012(7) -0.005(7)
C88 0.054(9) 0.083(10) 0.060(9) 0.022(7) -0.016(7) -0.022(7)
C89 0.067(10) 0.134(14) 0.051(9) 0.030(9) 0.001(8) -0.019(10)
C90 0.054(9) 0.090(10) 0.055(8) 0.017(7) 0.002(7) -0.010(8)
C91 0.058(9) 0.057(7) 0.040(7) 0.005(5) -0.001(6) 0.007(7)
C92 0.049(8) 0.038(7) 0.041(6) 0.000(5) 0.002(6) 0.001(6)
C93 0.077(10) 0.106(12) 0.045(8) 0.003(7) -0.029(7) 0.023(9)
C94 0.068(10) 0.154(15) 0.030(7) 0.009(8) -0.016(7) 0.003(11)
C95 0.092(11) 0.069(9) 0.046(8) -0.007(6) 0.016(7) 0.037(8)
C96 0.114(14) 0.113(14) 0.112(13) 0.041(11) 0.031(11) 0.079(12)
N1 0.028(4) 0.011(4) 0.027(4) -0.005(3) 0.006(3) 0.000(3)
O1 0.100(7) 0.060(5) 0.063(5) -0.017(4) 0.049(5) -0.018(5)
O2 0.092(7) 0.059(5) 0.060(5) -0.007(4) 0.028(5) -0.048(5)
O3 0.065(5) 0.060(5) 0.033(4) 0.021(4) -0.015(4) -0.023(4)
O4 0.044(5) 0.040(4) 0.028(4) 0.010(3) -0.015(3) -0.007(3)
O5 0.036(4) 0.022(3) 0.053(4) -0.002(3) -0.018(3) 0.009(3)
O6 0.032(4) 0.017(3) 0.079(5) -0.013(3) 0.000(4) 0.005(3)
O7 0.028(4) 0.037(4) 0.040(4) -0.009(3) 0.007(3) -0.009(3)
O8 0.017(4) 0.033(4) 0.031(4) -0.004(3) 0.009(3) 0.002(3)
O9 0.033(4) 0.017(3) 0.033(4) 0.001(3) -0.008(3) 0.002(3)
O10 0.038(4) 0.010(3) 0.033(3) 0.000(3) 0.003(3) 0.002(3)
O11 0.096(7) 0.060(5) 0.033(4) -0.010(4) -0.006(4) 0.027(5)
P1 0.0258(13) 0.0192(11) 0.0236(13) -0.0020(10) -0.0033(11) -0.0002(9)
P2 0.0210(13) 0.0154(12) 0.0264(13) -0.0010(10) -0.0041(10) 0.0003(10)
P3 0.0259(15) 0.0107(11) 0.0227(13) 0.0005(9) 0.0019(10) 0.0000(10)
P4 0.0219(14) 0.0153(12) 0.0237(13) -0.0010(9) 0.0018(10) -0.0006(10)
Cl1 0.0277(14) 0.0214(11) 0.0261(12) -0.0009(9) -0.0015(10) -0.0023(10)
Cl2 0.0261(13) 0.0142(10) 0.0268(12) -0.0012(8) 0.0027(9) 0.0002(9)
Ir1 0.02262(19) 0.01357(15) 0.02008(17) -0.00132(14) -0.00247(15) -0.00022(15)
Ir2 0.02277(19) 0.01380(15) 0.02474(19) -0.00065(14) 0.00361(16) -0.00040(15)

loop_
_atom_type_symbol
_atom_type_description
_atom_type_scat_dispersion_real
_atom_type_scat_dispersion_imag
_atom_type_scat_source
C C 0.0033 0.0016 'International Tables Vol C Tables 4.2.6.8 and 6.1.1.4'
H H 0.0000 0.0000 'International Tables Vol C Tables 4.2.6.8 and 6.1.1.4'
N N 0.0061 0.0033 'International Tables Vol C Tables 4.2.6.8 and 6.1.1.4'
O O 0.0106 0.0060 'International Tables Vol C Tables 4.2.6.8 and 6.1.1.4'
P P 0.1023 0.0942 'International Tables Vol C Tables 4.2.6.8 and 6.1.1.4'
Cl Cl 0.1484 0.1585 'International Tables Vol C Tables 4.2.6.8 and 6.1.1.4'
Ir Ir -1.4442 7.9887 'International Tables Vol C Tables 4.2.6.8 and 6.1.1.4'

loop_
_geom_angle_atom_site_label_1
_geom_angle_atom_site_label_2
_geom_angle_atom_site_label_3
_geom_angle
C2 C1 N1 108.5(7)
C2 C1 Ir1 133.2(7)
N1 C1 Ir1 118.2(6)
C1 C2 C3 109.6(8)
C1 C2 H2 125.2
C3 C2 H2 125.2
C4 C3 C2 135.3(9)
C4 C3 C8 118.7(8)
C2 C3 C8 105.9(8)
C3 C4 C5 119.9(9)
C3 C4 H4 120.1
C5 C4 H4 120.1
C6 C5 C9 122.9(10)
C6 C5 C4 119.0(9)
C9 C5 C4 118.0(9)
C7 C6 C5 121.7(9)
C7 C6 H6 119.1
C5 C6 H6 119.1
C6 C7 C8 119.3(8)
C6 C7 H7 120.3
C8 C7 H7 120.3
N1 C8 C7 131.2(8)
N1 C8 C3 107.5(7)
C7 C8 C3 121.3(8)
O1 C9 O2 121.2(10)
O1 C9 C5 127.1(11)
O2 C9 C5 111.7(9)
O2 C10 H10A 109.5
O2 C10 H10B 109.5
H10A C10 H10B 109.5
O2 C10 H10C 109.5
H10A C10 H10C 109.5
H10B C10 H10C 109.5
C12 C11 C16 118.6(8)
C12 C11 P1 121.7(7)
C16 C11 P1 118.5(6)
C13 C12 C11 119.3(8)
C13 C12 H12 120.4
C11 C12 H12 120.4
C14 C13 C12 122.5(9)
C14 C13 H13 118.8
C12 C13 H13 118.8
C15 C14 C13 118.4(9)
C15 C14 H14 120.8
C13 C14 H14 120.8
C14 C15 C16 121.5(9)
C14 C15 H15 119.3
C16 C15 H15 119.3
C15 C16 C11 119.8(8)
C15 C16 H16 120.1
C11 C16 H16 120.1
C22 C17 C18 119.6(8)
C22 C17 P1 122.0(7)
C18 C17 P1 118.2(6)
C17 C18 C19 119.6(9)
C17 C18 H18 120.2
C19 C18 H18 120.2
C18 C19 C20 119.9(9)
C18 C19 H19 120.0
C20 C19 H19 120.0
C21 C20 C19 119.9(9)
C21 C20 H20 120.1
C19 C20 H20 120.1
C20 C21 C22 121.0(9)
C20 C21 H21 119.5
C22 C21 H21 119.5
C17 C22 C21 119.9(9)
C17 C22 H22 120.0
C21 C22 H22 120.0
C24 C23 C29 120.2(8)
C24 C23 P1 119.6(7)
C29 C23 P1 119.7(6)
C23 C24 C25 123.0(9)
C23 C24 H24 118.5
C25 C24 H24 118.5
C26 C25 C24 115.0(8)
C26 C25 H25 122.5
C24 C25 H25 122.5
C25 C26 C28 122.8(9)
C25 C26 O3 127.7(9)
C28 C26 O3 109.4(9)
O4 C27 O3 107.9(7)
O4 C27 H27A 110.1
O3 C27 H27A 110.1
O4 C27 H27B 110.1
O3 C27 H27B 110.1
H27A C27 H27B 108.4
C26 C28 C29 123.2(9)
C26 C28 O4 110.2(8)
C29 C28 O4 126.5(8)
C28 C29 C23 115.5(8)
C28 C29 C30 118.9(8)
C23 C29 C30 125.5(7)
C31 C30 C36 115.5(8)
C31 C30 C29 121.9(8)
C36 C30 C29 122.6(7)
O5 C31 C33 111.6(8)
O5 C31 C30 126.2(8)
C33 C31 C30 122.0(8)
O5 C32 O6 108.0(7)
O5 C32 H32A 110.1
O6 C32 H32A 110.1
O5 C32 H32B 110.1
O6 C32 H32B 110.1
H32A C32 H32B 108.4
C34 C33 C31 122.8(8)
C34 C33 O6 127.8(8)
C31 C33 O6 109.3(7)
C33 C34 C35 118.0(8)
C33 C34 H34 121.0
C35 C34 H34 121.0
C36 C35 C34 120.9(8)
C36 C35 H35 119.5
C34 C35 H35 119.5
C35 C36 C30 120.6(8)
C35 C36 P2 121.7(6)
C30 C36 P2 117.7(6)
C42 C37 C38 117.3(8)
C42 C37 P2 121.1(7)
C38 C37 P2 121.6(6)
C39 C38 C37 121.5(9)
C39 C38 H38 119.3
C37 C38 H38 119.3
C38 C39 C40 120.2(9)
C38 C39 H39 119.9
C40 C39 H39 119.9
C41 C40 C39 119.6(9)
C41 C40 H40 120.2
C39 C40 H40 120.2
C40 C41 C42 120.6(9)
C40 C41 H41 119.7
C42 C41 H41 119.7
C41 C42 C37 120.7(9)
C41 C42 H42 119.7
C37 C42 H42 119.7
C44 C43 C48 119.3(9)
C44 C43 P2 123.4(7)
C48 C43 P2 117.3(7)
C43 C44 C45 120.8(9)
C43 C44 H44 119.6
C45 C44 H44 119.6
C46 C45 C44 119.9(10)
C46 C45 H45 120.1
C44 C45 H45 120.1
C47 C46 C45 119.3(9)
C47 C46 H46 120.3
C45 C46 H46 120.3
C48 C47 C46 120.8(8)
C48 C47 H47 119.6
C46 C47 H47 119.6
C47 C48 C43 119.9(8)
C47 C48 H48 120.1
C43 C48 H48 120.1
C54 C49 C50 117.5(8)
C54 C49 P3 122.1(6)
C50 C49 P3 120.2(6)
C51 C50 C49 120.8(8)
C51 C50 H50 119.6
C49 C50 H50 119.6
C50 C51 C52 120.7(8)
C50 C51 H51 119.7
C52 C51 H51 119.7
C53 C52 C51 119.2(8)
C53 C52 H52 120.4
C51 C52 H52 120.4
C54 C53 C52 120.0(8)
C54 C53 H53 120.0
C52 C53 H53 120.0
C53 C54 C49 121.6(8)
C53 C54 H54 119.2
C49 C54 H54 119.2
C56 C55 C60 119.9(8)
C56 C55 P3 120.4(7)
C60 C55 P3 119.6(6)
C55 C56 C57 118.7(9)
C55 C56 H56 120.6
C57 C56 H56 120.6
C58 C57 C56 121.0(9)
C58 C57 H57 119.5
C56 C57 H57 119.5
C57 C58 C59 120.2(8)
C57 C58 H58 119.9
C59 C58 H58 119.9
C60 C59 C58 118.8(9)
C60 C59 H59 120.6
C58 C59 H59 120.6
C59 C60 C55 121.3(9)
C59 C60 H60 119.4
C55 C60 H60 119.3
C62 C61 C67 119.2(8)
C62 C61 P3 122.4(7)
C67 C61 P3 118.1(6)
C61 C62 C63 122.7(8)
C61 C62 H62 118.7
C63 C62 H62 118.7
C64 C63 C62 117.4(8)
C64 C63 H63 121.3
C62 C63 H63 121.3
C63 C64 O7 129.4(8)
C63 C64 C66 121.9(8)
O7 C64 C66 108.7(8)
O7 C65 O8 108.4(7)
O7 C65 H65A 110.0
O8 C65 H65A 110.0
O7 C65 H65B 110.0
O8 C65 H65B 110.0
H65A C65 H65B 108.4
O8 C66 C67 126.4(8)
O8 C66 C64 110.7(8)
C67 C66 C64 122.9(8)
C66 C67 C61 115.9(8)
C66 C67 C68 120.5(7)
C61 C67 C68 123.0(8)
C69 C68 C74 115.7(7)
C69 C68 C67 116.6(7)
C74 C68 C67 127.7(7)
O9 C69 C68 125.8(7)
O9 C69 C71 111.0(7)
C68 C69 C71 123.2(8)
O10 C70 O9 108.3(7)
O10 C70 H70A 110.0
O9 C70 H70A 110.0
O10 C70 H70B 110.0
O9 C70 H70B 110.0
H70A C70 H70B 108.4
C72 C71 O10 129.3(8)
C72 C71 C69 122.0(8)
O10 C71 C69 108.7(8)
C71 C72 C73 116.4(8)
C71 C72 H72 121.8
C73 C72 H72 121.8
C72 C73 C74 122.9(8)
C72 C73 H73 118.6
C74 C73 H73 118.6
C68 C74 C73 119.7(8)
C68 C74 P4 119.0(6)
C73 C74 P4 121.0(7)
C80 C75 C76 118.6(9)
C80 C75 P4 121.0(7)
C76 C75 P4 120.2(7)
C77 C76 C75 121.7(10)
C77 C76 H76 119.2
C75 C76 H76 119.2
C76 C77 C78 119.8(10)
C76 C77 H77 120.1
C78 C77 H77 120.1
C79 C78 C77 118.2(9)
C79 C78 H78 120.9
C77 C78 H78 120.9
C78 C79 C80 122.1(10)
C78 C79 H79 118.9
C80 C79 H79 118.9
C75 C80 C79 119.5(9)
C75 C80 H80 120.2
C79 C80 H80 120.2
C82 C81 C86 118.2(8)
C82 C81 P4 119.3(7)
C86 C81 P4 122.4(7)
C83 C82 C81 121.7(9)
C83 C82 H82 119.1
C81 C82 H82 119.1
C82 C83 C84 119.9(9)
C82 C83 H83 120.1
C84 C83 H83 120.1
C85 C84 C83 119.1(9)
C85 C84 H84 120.4
C83 C84 H84 120.4
C84 C85 C86 122.1(9)
C84 C85 H85 118.9
C86 C85 H85 118.9
C85 C86 C81 118.9(8)
C85 C86 H86 120.5
C81 C86 H86 120.5
C92 C87 C88 123.8(12)
C92 C87 H87 118.1
C88 C87 H87 118.1
C87 C88 C89 117.9(12)
C87 C88 H88 121.0
C89 C88 H88 121.0
C88 C89 C90 119.6(12)
C88 C89 H89 120.2
C90 C89 H89 120.2
C91 C90 C89 117.7(12)
C91 C90 H90 121.1
C89 C90 H90 121.1
C92 C91 C90 122.7(11)
C92 C91 H91 118.6
C90 C91 H91 118.6
C87 C92 C91 118.1(11)
C87 C92 H92 120.9
C91 C92 H92 120.9
C94 C93 H93A 109.5
C94 C93 H93B 109.5
H93A C93 H93B 109.5
C94 C93 H93C 109.5
H93A C93 H93C 109.5
H93B C93 H93C 109.5
O11 C94 C93 111.4(10)
O11 C94 H94A 109.3
C93 C94 H94A 109.3
O11 C94 H94B 109.3
C93 C94 H94B 109.3
H94A C94 H94B 108.0
O11 C95 C96 112.3(10)
O11 C95 H95A 109.2
C96 C95 H95A 109.2
O11 C95 H95B 109.2
C96 C95 H95B 109.2
H95A C95 H95B 107.9
C95 C96 H96A 109.5
C95 C96 H96B 109.5
H96A C96 H96B 109.5
C95 C96 H96C 109.5
H96A C96 H96C 109.5
H96B C96 H96C 109.5
C8 N1 C1 108.2(7)
C8 N1 Ir2 129.6(5)
C1 N1 Ir2 121.7(5)
C9 O2 C10 113.5(9)
C26 O3 C27 106.1(7)
C28 O4 C27 106.2(7)
C31 O5 C32 105.6(7)
C33 O6 C32 105.3(7)
C64 O7 C65 106.4(7)
C66 O8 C65 105.7(6)
C69 O9 C70 105.2(6)
C71 O10 C70 106.7(6)
C94 O11 C95 114.3(9)
C23 P1 C11 107.3(4)
C23 P1 C17 103.2(4)
C11 P1 C17 101.3(4)
C23 P1 Ir1 110.1(3)
C11 P1 Ir1 114.6(3)
C17 P1 Ir1 119.2(3)
C37 P2 C36 102.2(4)
C37 P2 C43 102.5(4)
C36 P2 C43 103.7(4)
C37 P2 Ir1 125.5(3)
C36 P2 Ir1 110.2(3)
C43 P2 Ir1 110.5(3)
C49 P3 C61 107.0(4)
C49 P3 C55 101.2(4)
C61 P3 C55 104.4(4)
C49 P3 Ir2 112.9(3)
C61 P3 Ir2 108.6(3)
C55 P3 Ir2 121.6(3)
C81 P4 C74 102.9(4)
C81 P4 C75 100.6(4)
C74 P4 C75 102.7(4)
C81 P4 Ir2 119.5(3)
C74 P4 Ir2 115.5(3)
C75 P4 Ir2 113.1(3)
Ir2 Cl1 Ir1 87.18(6)
Ir1 Cl2 Ir2 91.06(7)
C1 Ir1 P1 90.3(2)
C1 Ir1 P2 169.1(3)
P1 Ir1 P2 93.06(8)
C1 Ir1 Cl2 86.4(2)
P1 Ir1 Cl2 175.47(7)
P2 Ir1 Cl2 90.71(7)
C1 Ir1 Cl1 85.7(3)
P1 Ir1 Cl1 99.01(8)
P2 Ir1 Cl1 103.99(7)
Cl2 Ir1 Cl1 77.62(7)
C1 Ir1 H1A 86.5
P1 Ir1 H1A 88.2
P2 Ir1 H1A 83.3
Cl2 Ir1 H1A 94.8
Cl1 Ir1 H1A 169.4
N1 Ir2 P3 92.1(2)
N1 Ir2 P4 171.5(2)
P3 Ir2 P4 94.65(8)
N1 Ir2 Cl1 82.42(19)
P3 Ir2 Cl1 167.37(7)
P4 Ir2 Cl1 91.99(8)
N1 Ir2 Cl2 87.24(19)
P3 Ir2 Cl2 89.17(8)
P4 Ir2 Cl2 98.02(7)
Cl1 Ir2 Cl2 79.26(7)
N1 Ir2 H2A 87.3
P3 Ir2 H2A 102.4
P4 Ir2 H2A 86.2
Cl1 Ir2 H2A 88.7
Cl2 Ir2 H2A 167.4

loop_
_geom_bond_atom_site_label_1
_geom_bond_atom_site_label_2
_geom_bond_distance
C1 C2 1.370(11)
C1 N1 1.404(11)
C1 Ir1 2.065(8)
C2 C3 1.392(12)
C2 H2 0.9500
C3 C4 1.380(12)
C3 C8 1.454(12)
C4 C5 1.432(13)
C4 H4 0.9500
C5 C6 1.421(13)
C5 C9 1.429(14)
C6 C7 1.367(12)
C6 H6 0.9500
C7 C8 1.384(12)
C7 H7 0.9500
C8 N1 1.378(10)
C9 O1 1.210(12)
C9 O2 1.389(13)
C10 O2 1.457(13)
C10 H10A 0.9800
C10 H10B 0.9800
C10 H10C 0.9800
C11 C12 1.397(11)
C11 C16 1.403(11)
C11 P1 1.847(8)
C12 C13 1.380(12)
C12 H12 0.9500
C13 C14 1.368(13)
C13 H13 0.9500
C14 C15 1.367(13)
C14 H14 0.9500
C15 C16 1.387(12)
C15 H15 0.9500
C16 H16 0.9500
C17 C22 1.385(12)
C17 C18 1.390(12)
C17 P1 1.848(8)
C18 C19 1.392(12)
C18 H18 0.9500
C19 C20 1.395(13)
C19 H19 0.9500
C20 C21 1.353(13)
C20 H20 0.9500
C21 C22 1.386(12)
C21 H21 0.9500
C22 H22 0.9500
C23 C24 1.368(12)
C23 C29 1.412(12)
C23 P1 1.831(8)
C24 C25 1.417(12)
C24 H24 0.9500
C25 C26 1.358(13)
C25 H25 0.9500
C26 C28 1.360(13)
C26 O3 1.397(10)
C27 O4 1.421(11)
C27 O3 1.431(12)
C27 H27A 0.9900
C27 H27B 0.9900
C28 C29 1.377(12)
C28 O4 1.391(10)
C29 C30 1.489(12)
C30 C31 1.386(11)
C30 C36 1.453(11)
C31 O5 1.366(10)
C31 C33 1.368(11)
C32 O5 1.429(11)
C32 O6 1.452(12)
C32 H32A 0.9900
C32 H32B 0.9900
C33 C34 1.345(12)
C33 O6 1.387(10)
C34 C35 1.408(11)
C34 H34 0.9500
C35 C36 1.371(11)
C35 H35 0.9500
C36 P2 1.837(8)
C37 C42 1.391(11)
C37 C38 1.402(12)
C37 P2 1.813(9)
C38 C39 1.349(12)
C38 H38 0.9500
C39 C40 1.385(13)
C39 H39 0.9500
C40 C41 1.364(13)
C40 H40 0.9500
C41 C42 1.375(11)
C41 H41 0.9500
C42 H42 0.9500
C43 C44 1.361(12)
C43 C48 1.401(11)
C43 P2 1.873(9)
C44 C45 1.384(13)
C44 H44 0.9500
C45 C46 1.383(13)
C45 H45 0.9500
C46 C47 1.377(13)
C46 H46 0.9500
C47 C48 1.365(12)
C47 H47 0.9500
C48 H48 0.9500
C49 C54 1.390(11)
C49 C50 1.414(11)
C49 P3 1.821(8)
C50 C51 1.358(11)
C50 H50 0.9500
C51 C52 1.397(11)
C51 H51 0.9500
C52 C53 1.383(12)
C52 H52 0.9500
C53 C54 1.376(11)
C53 H53 0.9500
C54 H54 0.9500
C55 C56 1.377(12)
C55 C60 1.390(12)
C55 P3 1.844(9)
C56 C57 1.413(11)
C56 H56 0.9500
C57 C58 1.368(13)
C57 H57 0.9500
C58 C59 1.393(13)
C58 H58 0.9500
C59 C60 1.386(11)
C59 H59 0.9500
C60 H60 0.9500
C61 C62 1.393(11)
C61 C67 1.432(11)
C61 P3 1.825(9)
C62 C63 1.400(12)
C62 H62 0.9500
C63 C64 1.337(11)
C63 H63 0.9500
C64 O7 1.382(10)
C64 C66 1.390(12)
C65 O7 1.425(10)
C65 O8 1.431(10)
C65 H65A 0.9900
C65 H65B 0.9900
C66 O8 1.368(10)
C66 C67 1.383(12)
C67 C68 1.468(11)
C68 C69 1.383(11)
C68 C74 1.394(12)
C69 O9 1.365(9)
C69 C71 1.391(11)
C70 O10 1.416(10)
C70 O9 1.451(10)
C70 H70A 0.9900
C70 H70B 0.9900
C71 C72 1.348(12)
C71 O10 1.385(10)
C72 C73 1.381(12)
C72 H72 0.9500
C73 C74 1.421(11)
C73 H73 0.9500
C74 P4 1.855(8)
C75 C80 1.358(13)
C75 C76 1.378(12)
C75 P4 1.856(9)
C76 C77 1.360(13)
C76 H76 0.9500
C77 C78 1.401(14)
C77 H77 0.9500
C78 C79 1.336(13)
C78 H78 0.9500
C79 C80 1.398(13)
C79 H79 0.9500
C80 H80 0.9500
C81 C82 1.380(12)
C81 C86 1.419(12)
C81 P4 1.828(9)
C82 C83 1.361(12)
C82 H82 0.9500
C83 C84 1.393(13)
C83 H83 0.9500
C84 C85 1.360(12)
C84 H84 0.9500
C85 C86 1.369(12)
C85 H85 0.9500
C86 H86 0.9500
C87 C92 1.316(15)
C87 C88 1.380(16)
C87 H87 0.9500
C88 C89 1.385(17)
C88 H88 0.9500
C89 C90 1.402(16)
C89 H89 0.9500
C90 C91 1.372(14)
C90 H90 0.9500
C91 C92 1.362(14)
C91 H91 0.9500
C92 H92 0.9500
C93 C94 1.478(17)
C93 H93A 0.9800
C93 H93B 0.9800
C93 H93C 0.9800
C94 O11 1.385(14)
C94 H94A 0.9900
C94 H94B 0.9900
C95 O11 1.389(13)
C95 C96 1.481(17)
C95 H95A 0.9900
C95 H95B 0.9900
C96 H96A 0.9800
C96 H96B 0.9800
C96 H96C 0.9800
N1 Ir2 2.089(7)
P1 Ir1 2.238(2)
P2 Ir1 2.365(2)
P3 Ir2 2.243(2)
P4 Ir2 2.298(2)
Cl1 Ir2 2.476(2)
Cl1 Ir1 2.623(2)
Cl2 Ir1 2.432(2)
Cl2 Ir2 2.496(2)
Ir1 H1A 1.3986
Ir2 H2A 1.4017

loop_
_platon_squeeze_void_nr
_platon_squeeze_void_average_x
_platon_squeeze_void_average_y
_platon_squeeze_void_average_z
_platon_squeeze_void_volume
_platon_squeeze_void_count_electrons
_platon_squeeze_void_content
1 0.296 0.401 -0.111 428 113 'disordered benzene'
2 -0.204 0.099 0.111 428 113 'disordered benzene'
3 0.204 0.599 0.389 428 113 'disordered benzene'
4 -0.296 0.901 0.611 428 113 'disordered benzene'
5 0.146 0.344 0.591 7 1 ' '
6 0.354 0.656 0.091 7 1 ' '
7 0.646 0.156 0.409 7 1 ' '
8 0.854 0.844 0.909 7 1 ' '
